data_7038544
loop_
_publ_author_name
'Thammavongsy, Zachary'
'Kha, Ivy M.'
'Ziller, Joseph W.'
'Yang, Jenny Y.'

_publ_section_title
;
 Electronic and steric Tolman parameters for proazaphosphatranes, the
 superbase core of the tri(pyridylmethyl)azaphosphatrane (TPAP) ligand.
;
_journal_issue 24
_journal_name_full 'Dalton transactions (Cambridge, England : 2003)'
_journal_page_first 9853
_journal_page_last 9859
_journal_paper_doi 10.1039/c6dt00326e
_journal_volume 45
_journal_year 2016
_chemical_formula_sum 'C18 H33 N4 Ni O3 P'
_chemical_formula_weight 443.16
_chemical_name_common Ni(LIPr)(CO)3
_chemical_name_systematic '[Nickle(0)-tricarbonyl-(2,8,9-triisopropyl-2,3,8,9-tetraaza-1-phosphabicyclo[3,3,3]undecane)]'
_space_group_IT_number 14
_symmetry_cell_setting monoclinic
_symmetry_space_group_name_Hall '-P 2yn'
_symmetry_space_group_name_H-M 'P 1 21/n 1'
_atom_sites_solution_hydrogens geom
_atom_sites_solution_primary direct
_atom_sites_solution_secondary difmap
_audit_creation_method SHELXL-97
_audit_update_record
;
2016-01-19 deposited with the CCDC.
2016-02-16 downloaded from the CCDC.
;
_cell_angle_alpha 90.00
_cell_angle_beta 93.8772(8)
_cell_angle_gamma 90.00
_cell_formula_units_Z 4
_cell_length_a 9.4521(6)
_cell_length_b 16.0515(11)
_cell_length_c 14.5677(10)
_cell_measurement_reflns_used 9960
_cell_measurement_temperature 133(2)
_cell_measurement_theta_max 28.09
_cell_measurement_theta_min 2.49
_cell_volume 2205.2(3)
_computing_cell_refinement 'Bruker SAINT 8.34a, 2013'
_computing_data_collection 'Bruker APEX2 2014.11-0, 2014'
_computing_data_reduction 'Bruker SAINT 8.34a, 2013'
_computing_molecular_graphics 'Bruker SHELXTL'
_computing_publication_material 'Bruker SHELXTL'
_computing_structure_refinement 'SHELXL-97 (Sheldrick, 2008)'
_computing_structure_solution 'SHELXS-97 (Sheldrick, 2008)'
_diffrn_ambient_temperature 133(2)
_diffrn_measured_fraction_theta_full 1.000
_diffrn_measured_fraction_theta_max 0.979
_diffrn_measurement_device_type 'Bruker SMART APEX II CCD'
_diffrn_measurement_method '\f and \w scans'
_diffrn_radiation_monochromator graphite
_diffrn_radiation_source 'fine-focus sealed tube'
_diffrn_radiation_type MoK\a
_diffrn_radiation_wavelength 0.71073
_diffrn_reflns_av_R_equivalents 0.0353
_diffrn_reflns_av_sigmaI/netI 0.0310
_diffrn_reflns_limit_h_max 12
_diffrn_reflns_limit_h_min -12
_diffrn_reflns_limit_k_max 21
_diffrn_reflns_limit_k_min -21
_diffrn_reflns_limit_l_max 19
_diffrn_reflns_limit_l_min -19
_diffrn_reflns_number 24569
_diffrn_reflns_theta_full 25.00
_diffrn_reflns_theta_max 28.29
_diffrn_reflns_theta_min 1.89
_exptl_absorpt_coefficient_mu 0.977
_exptl_absorpt_correction_T_max 0.9455
_exptl_absorpt_correction_T_min 0.6800
_exptl_absorpt_correction_type numerical
_exptl_absorpt_process_details 'Bruker SADABS 2014/5'
_exptl_crystal_colour colorless
_exptl_crystal_density_diffrn 1.335
_exptl_crystal_density_meas ?
_exptl_crystal_density_method 'not measured'
_exptl_crystal_description irregular
_exptl_crystal_F_000 944
_exptl_crystal_size_max 0.43
_exptl_crystal_size_mid 0.32
_exptl_crystal_size_min 0.06
_refine_diff_density_max 0.548
_refine_diff_density_min -0.499
_refine_diff_density_rms 0.067
_refine_ls_extinction_method none
_refine_ls_goodness_of_fit_ref 1.220
_refine_ls_hydrogen_treatment mixed
_refine_ls_matrix_type full
_refine_ls_number_parameters 250
_refine_ls_number_reflns 5360
_refine_ls_number_restraints 0
_refine_ls_restrained_S_all 1.220
_refine_ls_R_factor_all 0.0544
_refine_ls_R_factor_gt 0.0359
_refine_ls_shift/su_max 0.002
_refine_ls_shift/su_mean 0.000
_refine_ls_structure_factor_coef Fsqd
_refine_ls_weighting_details 'calc w=1/[\s^2^(Fo^2^)+(0.0382P)^2^+0.0000P] where P=(Fo^2^+2Fc^2^)/3'
_refine_ls_weighting_scheme calc
_refine_ls_wR_factor_gt 0.0749
_refine_ls_wR_factor_ref 0.0810
_reflns_number_gt 4297
_reflns_number_total 5360
_reflns_threshold_expression >2sigma(I)
_cod_data_source_file c6dt00326e2.cif
_cod_data_source_block jyy71
_cod_depositor_comments
;
The following automatic conversions were performed:

'_symmetry_cell_setting' value 'Monoclinic' changed to 'monoclinic'
according to
/usr/data/users/saulius/crontab/automatic-downloads/rss-feeds/RSC/lib/dictionaries/cif_core.dic
dictionary named 'cif_core.dic' version 2.4.2 from 2011-04-26.

'_exptl_crystal_density_meas' value 'not_measured' was changed to '?'
- the value is perceived as not measured.

Automatic conversion script
Id: cif_fix_values 4268 2015-11-12 08:31:59Z antanas 

 Adding full bibliography for 7038544--7038548.cif.
;
_cod_original_sg_symbol_H-M P2(1)/n
_cod_database_code 7038544

loop_
_symmetry_equiv_pos_as_xyz
'x, y, z'
'-x+1/2, y+1/2, -z+1/2'
'-x, -y, -z'
'x-1/2, -y-1/2, z-1/2'

loop_
_atom_site_label
_atom_site_type_symbol
_atom_site_fract_x
_atom_site_fract_y
_atom_site_fract_z
_atom_site_U_iso_or_equiv
_atom_site_adp_type
_atom_site_occupancy
_atom_site_symmetry_multiplicity
_atom_site_calc_flag
_atom_site_refinement_flags
Ni1 Ni 0.84878(2) 0.844533(14) 0.912815(14) 0.01692(7) Uani 1 1 d .
P1 P 0.81462(5) 0.85926(3) 0.75806(3) 0.01339(10) Uani 1 1 d .
O1 O 1.15325(15) 0.86784(9) 0.95965(9) 0.0308(3) Uani 1 1 d .
O2 O 0.76208(16) 0.67997(9) 0.97561(10) 0.0320(3) Uani 1 1 d .
O3 O 0.67826(17) 0.96624(9) 1.00816(10) 0.0407(4) Uani 1 1 d .
N2 N 0.64451(15) 0.84722(9) 0.71596(9) 0.0163(3) Uani 1 1 d .
N1 N 0.76114(16) 0.88695(10) 0.53186(10) 0.0228(3) Uani 1 1 d .
N3 N 0.86124(14) 0.95379(9) 0.71891(9) 0.0151(3) Uani 1 1 d .
N4 N 0.90777(15) 0.79252(8) 0.69577(9) 0.0161(3) Uani 1 1 d .
C16 C 1.0348(2) 0.85988(11) 0.94150(12) 0.0214(4) Uani 1 1 d .
C3 C 0.52827(19) 0.86832(12) 0.77462(13) 0.0242(4) Uani 1 1 d .
H3 H 0.5698 0.9037 0.8262 0.029 Uiso 1 1 calc R
C5 C 0.4660(2) 0.79109(15) 0.81758(16) 0.0418(6) Uani 1 1 d .
H5A H 0.4213 0.7558 0.7690 0.063 Uiso 1 1 calc R
H5B H 0.3950 0.8080 0.8599 0.063 Uiso 1 1 calc R
H5C H 0.5418 0.7599 0.8515 0.063 Uiso 1 1 calc R
C4 C 0.4100(2) 0.91924(13) 0.72392(14) 0.0309(5) Uani 1 1 d .
H4A H 0.4508 0.9687 0.6965 0.046 Uiso 1 1 calc R
H4B H 0.3410 0.9365 0.7675 0.046 Uiso 1 1 calc R
H4C H 0.3624 0.8851 0.6753 0.046 Uiso 1 1 calc R
C2 C 0.60629(19) 0.80311(11) 0.62991(12) 0.0209(4) Uani 1 1 d .
H2A H 0.5071 0.7835 0.6309 0.025 Uiso 1 1 calc R
H2B H 0.6676 0.7534 0.6266 0.025 Uiso 1 1 calc R
C1 C 0.6200(2) 0.85547(11) 0.54298(12) 0.0234(4) Uani 1 1 d .
H1A H 0.5902 0.8211 0.4886 0.028 Uiso 1 1 calc R
H1B H 0.5539 0.9032 0.5443 0.028 Uiso 1 1 calc R
C6 C 0.7908(2) 0.97386(11) 0.55097(11) 0.0228(4) Uani 1 1 d .
H6A H 0.7272 1.0082 0.5096 0.027 Uiso 1 1 calc R
H6B H 0.8894 0.9858 0.5360 0.027 Uiso 1 1 calc R
C7 C 0.77307(19) 1.00078(11) 0.65065(11) 0.0183(4) Uani 1 1 d .
H7A H 0.7969 1.0607 0.6569 0.022 Uiso 1 1 calc R
H7B H 0.6724 0.9941 0.6639 0.022 Uiso 1 1 calc R
C8 C 0.99056(18) 0.99505(11) 0.76034(11) 0.0189(4) Uani 1 1 d .
H8 H 1.0489 0.9513 0.7939 0.023 Uiso 1 1 calc R
C9 C 0.9556(2) 1.06089(12) 0.83039(13) 0.0281(4) Uani 1 1 d .
H9A H 0.9012 1.1059 0.7993 0.042 Uiso 1 1 calc R
H9B H 1.0437 1.0834 0.8598 0.042 Uiso 1 1 calc R
H9C H 0.8993 1.0357 0.8772 0.042 Uiso 1 1 calc R
C10 C 1.0825(2) 1.03404(12) 0.68931(12) 0.0247(4) Uani 1 1 d .
H10A H 1.1089 0.9912 0.6456 0.037 Uiso 1 1 calc R
H10B H 1.1685 1.0575 0.7207 0.037 Uiso 1 1 calc R
H10C H 1.0292 1.0783 0.6562 0.037 Uiso 1 1 calc R
C11 C 0.8765(2) 0.82866(12) 0.52642(12) 0.0250(4) Uani 1 1 d .
H11A H 0.9338 0.8461 0.4753 0.030 Uiso 1 1 calc R
H11B H 0.8358 0.7733 0.5102 0.030 Uiso 1 1 calc R
C12 C 0.97600(19) 0.81887(12) 0.61307(12) 0.0217(4) Uani 1 1 d .
H12A H 1.0500 0.7776 0.6003 0.026 Uiso 1 1 calc R
H12B H 1.0240 0.8728 0.6261 0.026 Uiso 1 1 calc R
C13 C 0.94046(19) 0.70781(11) 0.73060(12) 0.0199(4) Uani 1 1 d .
H13 H 0.8762 0.6965 0.7809 0.024 Uiso 1 1 calc R
C15 C 1.0925(2) 0.70039(13) 0.77238(15) 0.0342(5) Uani 1 1 d .
H15A H 1.1586 0.7073 0.7240 0.051 Uiso 1 1 calc R
H15B H 1.1062 0.6454 0.8009 0.051 Uiso 1 1 calc R
H15C H 1.1101 0.7437 0.8191 0.051 Uiso 1 1 calc R
C14 C 0.9118(2) 0.64034(11) 0.65731(14) 0.0270(4) Uani 1 1 d .
H14A H 0.8149 0.6463 0.6297 0.041 Uiso 1 1 calc R
H14B H 0.9229 0.5852 0.6859 0.041 Uiso 1 1 calc R
H14C H 0.9792 0.6463 0.6095 0.041 Uiso 1 1 calc R
C17 C 0.79513(19) 0.74346(12) 0.94867(11) 0.0209(4) Uani 1 1 d .
C18 C 0.7437(2) 0.92082(12) 0.96921(12) 0.0245(4) Uani 1 1 d .

loop_
_atom_site_aniso_label
_atom_site_aniso_U_11
_atom_site_aniso_U_22
_atom_site_aniso_U_33
_atom_site_aniso_U_23
_atom_site_aniso_U_13
_atom_site_aniso_U_12
Ni1 0.02100(13) 0.01762(12) 0.01207(11) 0.00103(9) 0.00069(8) -0.00038(9)
P1 0.0138(2) 0.0146(2) 0.0118(2) 0.00040(16) 0.00124(16) 0.00042(16)
O1 0.0260(8) 0.0374(8) 0.0280(7) -0.0002(6) -0.0057(6) -0.0028(6)
O2 0.0410(9) 0.0228(7) 0.0328(8) 0.0045(6) 0.0065(6) -0.0042(6)
O3 0.0459(9) 0.0360(9) 0.0423(9) -0.0108(7) 0.0188(7) 0.0029(7)
N2 0.0137(7) 0.0214(8) 0.0139(7) -0.0008(6) 0.0004(5) -0.0004(6)
N1 0.0293(9) 0.0206(8) 0.0184(7) 0.0000(6) 0.0005(6) 0.0002(7)
N3 0.0171(7) 0.0146(7) 0.0135(7) 0.0019(5) 0.0003(5) -0.0016(6)
N4 0.0183(7) 0.0152(7) 0.0152(7) 0.0002(6) 0.0055(6) 0.0033(6)
C16 0.0308(11) 0.0201(9) 0.0131(8) 0.0012(7) -0.0003(7) -0.0009(8)
C3 0.0157(9) 0.0350(11) 0.0221(9) 0.0000(8) 0.0027(7) 0.0026(7)
C5 0.0216(11) 0.0622(16) 0.0426(13) 0.0249(12) 0.0082(9) 0.0001(10)
C4 0.0205(10) 0.0339(11) 0.0381(11) 0.0004(9) 0.0011(8) 0.0069(8)
C2 0.0212(9) 0.0215(9) 0.0195(9) -0.0010(7) -0.0029(7) -0.0022(7)
C1 0.0292(10) 0.0246(10) 0.0151(9) -0.0026(7) -0.0068(7) -0.0008(8)
C6 0.0312(10) 0.0207(9) 0.0162(9) 0.0051(7) -0.0012(7) -0.0017(8)
C7 0.0229(9) 0.0154(8) 0.0163(8) 0.0031(7) -0.0005(7) 0.0011(7)
C8 0.0193(9) 0.0189(9) 0.0179(8) 0.0024(7) -0.0016(7) -0.0031(7)
C9 0.0359(11) 0.0270(10) 0.0215(9) -0.0048(8) 0.0025(8) -0.0107(9)
C10 0.0243(10) 0.0227(10) 0.0273(10) 0.0040(8) 0.0030(8) -0.0036(8)
C11 0.0372(11) 0.0228(10) 0.0159(9) -0.0005(7) 0.0085(8) 0.0015(8)
C12 0.0241(10) 0.0224(9) 0.0197(9) 0.0000(7) 0.0093(7) 0.0025(7)
C13 0.0236(9) 0.0185(9) 0.0181(8) 0.0008(7) 0.0047(7) 0.0052(7)
C15 0.0352(12) 0.0307(11) 0.0353(11) -0.0073(9) -0.0091(9) 0.0144(9)
C14 0.0309(11) 0.0194(10) 0.0309(10) -0.0027(8) 0.0029(8) 0.0030(8)
C17 0.0224(9) 0.0257(10) 0.0146(8) -0.0015(7) 0.0007(7) 0.0019(7)
C18 0.0292(11) 0.0252(10) 0.0194(9) -0.0006(8) 0.0050(8) -0.0025(8)

loop_
_atom_type_symbol
_atom_type_description
_atom_type_scat_dispersion_real
_atom_type_scat_dispersion_imag
_atom_type_scat_source
C C 0.0033 0.0016 'International Tables Vol C Tables 4.2.6.8 and 6.1.1.4'
H H 0.0000 0.0000 'International Tables Vol C Tables 4.2.6.8 and 6.1.1.4'
N N 0.0061 0.0033 'International Tables Vol C Tables 4.2.6.8 and 6.1.1.4'
O O 0.0106 0.0060 'International Tables Vol C Tables 4.2.6.8 and 6.1.1.4'
P P 0.1023 0.0942 'International Tables Vol C Tables 4.2.6.8 and 6.1.1.4'
Ni Ni 0.3393 1.1124 'International Tables Vol C Tables 4.2.6.8 and 6.1.1.4'

loop_
_geom_angle_atom_site_label_1
_geom_angle_atom_site_label_2
_geom_angle_atom_site_label_3
_geom_angle
C17 Ni1 C16 110.42(8)
C17 Ni1 C18 107.84(8)
C16 Ni1 C18 111.12(8)
C17 Ni1 P1 111.15(6)
C16 Ni1 P1 106.75(6)
C18 Ni1 P1 109.59(6)
N4 P1 N3 103.34(7)
N4 P1 N2 104.46(7)
N3 P1 N2 104.07(7)
N4 P1 Ni1 115.05(5)
N3 P1 Ni1 113.96(5)
N2 P1 Ni1 114.59(5)
C2 N2 C3 117.17(14)
C2 N2 P1 122.61(12)
C3 N2 P1 119.34(11)
C11 N1 C1 119.06(15)
C11 N1 C6 119.91(16)
C1 N1 C6 118.95(15)
C7 N3 C8 117.55(13)
C7 N3 P1 122.87(11)
C8 N3 P1 119.37(11)
C12 N4 C13 117.02(13)
C12 N4 P1 122.17(11)
C13 N4 P1 120.26(11)
O1 C16 Ni1 178.56(16)
N2 C3 C5 111.96(16)
N2 C3 C4 112.99(15)
C5 C3 C4 110.00(16)
N2 C2 C1 114.37(14)
N1 C1 C2 114.48(14)
N1 C6 C7 114.92(14)
N3 C7 C6 113.84(14)
N3 C8 C9 111.90(15)
N3 C8 C10 113.46(14)
C9 C8 C10 109.20(15)
N1 C11 C12 116.47(15)
N4 C12 C11 115.29(15)
N4 C13 C15 112.23(15)
N4 C13 C14 112.86(14)
C15 C13 C14 109.88(15)
O2 C17 Ni1 176.91(16)
O3 C18 Ni1 176.71(17)

loop_
_geom_bond_atom_site_label_1
_geom_bond_atom_site_label_2
_geom_bond_distance
Ni1 C17 1.7882(19)
Ni1 C16 1.796(2)
Ni1 C18 1.8086(19)
Ni1 P1 2.2680(5)
P1 N4 1.6894(14)
P1 N3 1.6900(14)
P1 N2 1.6927(14)
O1 C16 1.140(2)
O2 C17 1.143(2)
O3 C18 1.133(2)
N2 C2 1.464(2)
N2 C3 1.476(2)
N1 C11 1.443(2)
N1 C1 1.446(2)
N1 C6 1.446(2)
N3 C7 1.463(2)
N3 C8 1.482(2)
N4 C12 1.467(2)
N4 C13 1.477(2)
C3 C5 1.525(3)
C3 C4 1.534(3)
C2 C1 1.533(2)
C6 C7 1.535(2)
C8 C9 1.521(2)
C8 C10 1.530(2)
C11 C12 1.530(3)
C13 C15 1.527(3)
C13 C14 1.532(2)
